data_7250916
loop_
_publ_author_name
'Soejima, Keita'
'Sekine, Yoshihiro'
'Miyake, Kanta'
'Kiba, Kota'
'Yamaguchi, Yuito'
'Zenno, Hikaru'
'Hayami, Shinya'

_publ_section_title
;
 Observation of spin-crossover behaviour in Co(ii)-terpyridine complexes
 possessing \p-conjugated substations
;
_journal_issue 43
_journal_name_full 'RSC Advances'
_journal_page_first 35892
_journal_page_last 35898
_journal_paper_doi 10.1039/D4RA08657K
_journal_volume 15
_journal_year 2025
_chemical_formula_moiety 'C54 H34 Co N6, 2(B F4), C2 H3 N'
_chemical_formula_sum 'C56 H37 B2 Co F8 N7'
_chemical_formula_weight 1040.47
_space_group_crystal_system monoclinic
_space_group_IT_number 14
_space_group_name_Hall '-P 2ybc'
_space_group_name_H-M_alt 'P 1 21/c 1'
_atom_sites_solution_hydrogens geom
_atom_sites_solution_primary dual
_audit_creation_date 2024-11-22
_audit_creation_method
;
Olex2 1.3
(compiled 2020.11.12 svn.r5f609507 for OlexSys, GUI svn.r6408)
;
_audit_update_record
;
2024-12-05 deposited with the CCDC.	2025-09-15 downloaded from the CCDC.
;
_cell_angle_alpha 90
_cell_angle_beta 104.323(3)
_cell_angle_gamma 90
_cell_formula_units_Z 4
_cell_length_a 14.6941(4)
_cell_length_b 16.9594(4)
_cell_length_c 19.7961(5)
_cell_measurement_reflns_used 19646
_cell_measurement_temperature 100
_cell_measurement_theta_max 30.9580
_cell_measurement_theta_min 2.1360
_cell_volume 4779.9(2)
_computing_cell_refinement 'CrysAlisPro 1.171.40.15 (Rigaku OD, 2018)'
_computing_data_collection 'CrysAlisPro 1.171.40.15 (Rigaku OD, 2018)'
_computing_data_reduction 'CrysAlisPro 1.171.40.15 (Rigaku OD, 2018)'
_computing_molecular_graphics 'Olex2 1.3 (Dolomanov et al., 2009)'
_computing_publication_material 'Olex2 1.3 (Dolomanov et al., 2009)'
_computing_structure_refinement 'SHELXL 2014/7 (Sheldrick, 2015)'
_computing_structure_solution 'SHELXT 2014/5 (Sheldrick, 2014)'
_diffrn_ambient_environment N~2~
_diffrn_ambient_temperature 100
_diffrn_detector 'CCD plate'
_diffrn_detector_type HyPix
_diffrn_measured_fraction_theta_full 1.000
_diffrn_measured_fraction_theta_max 0.806
_diffrn_measurement_details
;
List of Runs (angles in degrees, time in seconds):

  # Type    Start    End  Width  t~exp~   \w     \q     \k     \f   Frames
#--------------------------------------------------------------------------
  1  \w    -11.00  15.00   0.50    1.91    --    5.55 -62.00 -87.00   52
  2  \w      0.00  48.00   0.50    1.91    --    5.55  62.00  50.00   96
  3  \w     -6.00  71.00   0.50    1.91    --    5.55  57.00 -60.00  154
  4  \w    -18.00  36.00   0.50    1.91    --    5.55 -99.00 120.00  108
  5  \w    -18.00  29.00   0.50    1.91    --   -1.33 -99.00  90.00   94
  6  \w    -18.00  29.00   0.50    1.91    --   -1.33 -99.00 -90.00   94
;
_diffrn_measurement_device 'four-circle diffractometer'
_diffrn_measurement_device_type 'XtaLAB Synergy R, DW system, HyPix'
_diffrn_measurement_method '\w scans'
_diffrn_orient_matrix_type 'CrysAlisPro convention (1999,Acta A55,543-557)'
_diffrn_orient_matrix_UB_11 -0.0147683000
_diffrn_orient_matrix_UB_12 0.0288622000
_diffrn_orient_matrix_UB_13 0.0209633000
_diffrn_orient_matrix_UB_21 -0.0475596000
_diffrn_orient_matrix_UB_22 -0.0095260000
_diffrn_orient_matrix_UB_23 -0.0155680000
_diffrn_orient_matrix_UB_31 0.0008866000
_diffrn_orient_matrix_UB_32 -0.0287315000
_diffrn_orient_matrix_UB_33 0.0261849000
_diffrn_radiation_monochromator mirror
_diffrn_radiation_probe x-ray
_diffrn_radiation_type 'Mo K\a'
_diffrn_radiation_wavelength 0.71073
_diffrn_reflns_av_R_equivalents 0.0437
_diffrn_reflns_av_unetI/netI 0.0412
_diffrn_reflns_Laue_measured_fraction_full 1.000
_diffrn_reflns_Laue_measured_fraction_max 0.806
_diffrn_reflns_limit_h_max 17
_diffrn_reflns_limit_h_min -21
_diffrn_reflns_limit_k_max 23
_diffrn_reflns_limit_k_min -21
_diffrn_reflns_limit_l_max 26
_diffrn_reflns_limit_l_min -27
_diffrn_reflns_number 53980
_diffrn_reflns_point_group_measured_fraction_full 1.000
_diffrn_reflns_point_group_measured_fraction_max 0.806
_diffrn_reflns_theta_full 25.242
_diffrn_reflns_theta_max 31.374
_diffrn_reflns_theta_min 1.966
_diffrn_source 'Rotating-anode X-ray tube'
_diffrn_source_type 'Rigaku (Mo) X-ray Source'
_exptl_absorpt_coefficient_mu 0.438
_exptl_absorpt_correction_T_max 1.00000
_exptl_absorpt_correction_T_min 0.57330
_exptl_absorpt_correction_type multi-scan
_exptl_absorpt_process_details
;
CrysAlisPro 1.171.40.15 (Rigaku Oxford Diffraction, 2018)
Empirical absorption correction using spherical harmonics,
 implemented in SCALE3 ABSPACK scaling algorithm.
;
_exptl_crystal_colour 'dull dark brown'
_exptl_crystal_colour_lustre dull
_exptl_crystal_colour_modifier dark
_exptl_crystal_colour_primary brown
_exptl_crystal_density_diffrn 1.446
_exptl_crystal_description block
_exptl_crystal_F_000 2124
_refine_diff_density_max 0.743
_refine_diff_density_min -0.576
_refine_diff_density_rms 0.057
_refine_ls_extinction_method none
_refine_ls_goodness_of_fit_ref 1.024
_refine_ls_hydrogen_treatment constr
_refine_ls_matrix_type full
_refine_ls_number_parameters 704
_refine_ls_number_reflns 12690
_refine_ls_number_restraints 0
_refine_ls_restrained_S_all 1.024
_refine_ls_R_factor_all 0.0706
_refine_ls_R_factor_gt 0.0435
_refine_ls_shift/su_max 0.001
_refine_ls_shift/su_mean 0.000
_refine_ls_structure_factor_coef Fsqd
_refine_ls_weighting_details 'w=1/[\s^2^(Fo^2^)+(0.0468P)^2^+2.7599P] where P=(Fo^2^+2Fc^2^)/3'
_refine_ls_weighting_scheme calc
_refine_ls_wR_factor_gt 0.1023
_refine_ls_wR_factor_ref 0.1153
_reflns_Friedel_coverage 0.000
_reflns_number_gt 9150
_reflns_number_total 12690
_reflns_threshold_expression 'I > 2\s(I)'
_cod_data_source_file d4ra08657k2.cif
_cod_data_source_block 241121_co(2napht-ethynyl-try)(bf4)_100k_2
_cod_database_code 7250916
_shelx_shelxl_version_number 2014/7
_chemical_oxdiff_formula 'Co  N  C H B F'
_chemical_oxdiff_usercomment 100K
_shelx_space_group_comment
;
The symmetry employed for this shelxl refinement is uniquely defined
by the following loop, which should always be used as a source of
symmetry information in preference to the above space-group names.
They are only intended as comments.
;
_reflns_odcompleteness_completeness 99.94
_reflns_odcompleteness_iscentric 1
_reflns_odcompleteness_theta 26.32
_olex2_refinement_description
;
1. Fixed Uiso
 At 1.2 times of:
  All C(H) groups
 At 1.5 times of:
  All C(H,H,H) groups
2. Others
 Fixed Sof: F8(0.5) F10(0.5) F12(0.5) F6(0.5) F9(0.5) F11(0.5) F7(0.5) F5(0.5)
3.a Aromatic/amide H refined with riding coordinates:
 C54(H54), C34(H34), C4(H4), C28(H28), C7(H7), C39(H39), C46(H46), C27(H27),
 C31(H31), C19(H19), C3(H3), C30(H30), C41(H41), C1(H1), C29(H29), C9(H9),
 C42(H42), C40(H40), C12(H12), C47(H47), C36(H36), C2(H2), C15(H15), C52(H52),
 C20(H20), C14(H14), C25(H25), C13(H13), C49(H49), C24(H24), C22(H22), C50(H50),
  C51(H51), C23(H23)
3.b Idealised Me refined as rotating group:
 C55(H55A,H55B,H55C)
;
_olex2_submission_special_instructions 'No special instructions were received'
_oxdiff_exptl_absorpt_empirical_details
;
Empirical correction (ABSPACK) includes:
- Absorption correction using spherical harmonics
- Frame scaling
;
_oxdiff_exptl_absorpt_empirical_full_max 1.371
_oxdiff_exptl_absorpt_empirical_full_min 0.603

loop_
_space_group_symop_operation_xyz
'x, y, z'
'-x, y+1/2, -z+1/2'
'-x, -y, -z'
'x, -y-1/2, z-1/2'

loop_
_atom_site_label
_atom_site_type_symbol
_atom_site_fract_x
_atom_site_fract_y
_atom_site_fract_z
_atom_site_U_iso_or_equiv
_atom_site_adp_type
_atom_site_occupancy
_atom_site_site_symmetry_order
_atom_site_calc_flag
_atom_site_refinement_flags_posn
_atom_site_refinement_flags_adp
_atom_site_refinement_flags_occupancy
_atom_site_disorder_assembly
_atom_site_disorder_group
Co1 Co 0.59564(2) 0.74307(2) 0.47142(2) 0.02224(7) Uani 1 1 d . . . . .
F4 F 0.33293(10) 0.56560(10) 0.68278(8) 0.0612(4) Uani 1 1 d . . . . .
F3 F 0.48810(10) 0.54064(9) 0.70427(8) 0.0621(4) Uani 1 1 d . . . . .
F1 F 0.38828(12) 0.44757(8) 0.72857(7) 0.0639(5) Uani 1 1 d . . . . .
N5 N 0.66186(10) 0.75217(8) 0.56658(7) 0.0218(3) Uani 1 1 d . . . . .
F2 F 0.42176(13) 0.55804(8) 0.79467(7) 0.0656(5) Uani 1 1 d . . . . .
N4 N 0.51652(10) 0.83224(8) 0.50396(8) 0.0236(3) Uani 1 1 d . . . . .
N3 N 0.50352(10) 0.65588(9) 0.48218(8) 0.0272(3) Uani 1 1 d . . . . .
N1 N 0.66136(10) 0.82794(8) 0.42741(7) 0.0228(3) Uani 1 1 d . . . . .
N2 N 0.52974(10) 0.73248(8) 0.37753(8) 0.0233(3) Uani 1 1 d . . . . .
N6 N 0.70234(10) 0.66014(8) 0.47518(8) 0.0244(3) Uani 1 1 d . . . . .
C38 C 0.76223(12) 0.65444(10) 0.53909(9) 0.0238(3) Uani 1 1 d . . . . .
C32 C 0.54989(11) 0.85094(10) 0.57235(9) 0.0215(3) Uani 1 1 d . . . . .
C45 C 0.92978(12) 0.79118(10) 0.89927(9) 0.0245(4) Uani 1 1 d . . . . .
C54 C 0.92315(12) 0.75018(10) 0.95775(9) 0.0246(3) Uani 1 1 d . . . . .
H54 H 0.8743 0.7126 0.9545 0.029 Uiso 1 1 calc R U . . .
C18 C 0.26222(12) 0.70202(11) 0.04389(10) 0.0276(4) Uani 1 1 d . . . . .
C33 C 0.63156(12) 0.80308(10) 0.60887(9) 0.0228(3) Uani 1 1 d . . . . .
C6 C 0.55113(12) 0.77941(10) 0.32830(9) 0.0240(3) Uani 1 1 d . . . . .
C5 C 0.62887(12) 0.83435(10) 0.35741(9) 0.0233(3) Uani 1 1 d . . . . .
C53 C 0.98797(13) 0.76306(11) 1.02273(9) 0.0281(4) Uani 1 1 d . . . . .
C34 C 0.67708(12) 0.80950(10) 0.67907(9) 0.0248(3) Uani 1 1 d . . . . .
H34 H 0.6544 0.8448 0.7085 0.030 Uiso 1 1 calc R U . . .
C37 C 0.73814(12) 0.70617(10) 0.59221(9) 0.0238(3) Uani 1 1 d . . . . .
C11 C 0.44560(12) 0.63411(10) 0.42028(10) 0.0279(4) Uani 1 1 d . . . . .
C44 C 0.86410(13) 0.77916(10) 0.83301(10) 0.0270(4) Uani 1 1 d . . . . .
C4 C 0.66570(13) 0.88884(11) 0.31886(10) 0.0298(4) Uani 1 1 d . . . . .
H4 H 0.6421 0.8922 0.2697 0.036 Uiso 1 1 calc R U . . .
C35 C 0.75671(12) 0.76335(10) 0.70587(9) 0.0261(4) Uani 1 1 d . . . . .
C10 C 0.45934(12) 0.67920(10) 0.36003(10) 0.0270(4) Uani 1 1 d . . . . .
C28 C 0.44439(12) 0.87410(11) 0.46624(10) 0.0271(4) Uani 1 1 d . . . . .
H28 H 0.4212 0.8616 0.4183 0.032 Uiso 1 1 calc R U . . .
C7 C 0.50053(13) 0.77546(11) 0.25927(9) 0.0285(4) Uani 1 1 d . . . . .
H7 H 0.5159 0.8088 0.2251 0.034 Uiso 1 1 calc R U . . .
C39 C 0.83946(12) 0.60443(10) 0.55227(10) 0.0279(4) Uani 1 1 d . . . . .
H39 H 0.8809 0.6016 0.5974 0.033 Uiso 1 1 calc R U . . .
C46 C 1.00436(13) 0.84626(10) 0.90356(11) 0.0302(4) Uani 1 1 d . . . . .
H46 H 1.0099 0.8741 0.8631 0.036 Uiso 1 1 calc R U . . .
C27 C 0.18993(13) 0.64817(10) 0.03058(10) 0.0283(4) Uani 1 1 d . . . . .
H27 H 0.1781 0.6174 0.0676 0.034 Uiso 1 1 calc R U . . .
C31 C 0.51178(13) 0.91118(10) 0.60361(9) 0.0261(4) Uani 1 1 d . . . . .
H31 H 0.5365 0.9234 0.6515 0.031 Uiso 1 1 calc R U . . .
C43 C 0.81105(13) 0.77202(11) 0.77648(10) 0.0290(4) Uani 1 1 d . . . . .
C48 C 1.06054(13) 0.81959(11) 1.02688(10) 0.0313(4) Uani 1 1 d . . . . .
C19 C 0.27886(14) 0.74897(12) -0.01099(11) 0.0334(4) Uani 1 1 d . . . . .
H19 H 0.3281 0.7868 -0.0017 0.040 Uiso 1 1 calc R U . . .
C3 C 0.73757(14) 0.93821(12) 0.35336(12) 0.0356(4) Uani 1 1 d . . . . .
H3 H 0.7648 0.9753 0.3282 0.043 Uiso 1 1 calc R U . . .
C26 C 0.13293(13) 0.63826(11) -0.03811(11) 0.0312(4) Uani 1 1 d . . . . .
C30 C 0.43664(13) 0.95344(11) 0.56359(10) 0.0292(4) Uani 1 1 d . . . . .
H30 H 0.4091 0.9950 0.5840 0.035 Uiso 1 1 calc R U . . .
C41 C 0.79252(15) 0.56295(11) 0.43341(11) 0.0349(4) Uani 1 1 d . . . . .
H41 H 0.8011 0.5309 0.3961 0.042 Uiso 1 1 calc R U . . .
C1 C 0.72930(13) 0.87706(11) 0.46025(10) 0.0286(4) Uani 1 1 d . . . . .
H1 H 0.7512 0.8738 0.5095 0.034 Uiso 1 1 calc R U . . .
C8 C 0.42640(13) 0.72153(11) 0.24071(10) 0.0310(4) Uani 1 1 d . . . . .
C29 C 0.40209(13) 0.93484(11) 0.49410(10) 0.0296(4) Uani 1 1 d . . . . .
H29 H 0.3505 0.9630 0.4660 0.036 Uiso 1 1 calc R U . . .
C9 C 0.40636(13) 0.67240(11) 0.29204(10) 0.0316(4) Uani 1 1 d . . . . .
H9 H 0.3570 0.6349 0.2803 0.038 Uiso 1 1 calc R U . . .
C42 C 0.71743(14) 0.61465(11) 0.42354(10) 0.0300(4) Uani 1 1 d . . . . .
H42 H 0.6752 0.6180 0.3787 0.036 Uiso 1 1 calc R U . . .
C40 C 0.85467(14) 0.55871(11) 0.49804(11) 0.0335(4) Uani 1 1 d . . . . .
H40 H 0.9076 0.5247 0.5054 0.040 Uiso 1 1 calc R U . . .
C12 C 0.37788(14) 0.57586(11) 0.41565(12) 0.0358(4) Uani 1 1 d . . . . .
H12 H 0.3390 0.5608 0.3717 0.043 Uiso 1 1 calc R U . . .
C21 C 0.15101(14) 0.68447(12) -0.09235(10) 0.0350(4) Uani 1 1 d . . . . .
C47 C 1.06748(13) 0.85886(11) 0.96558(11) 0.0334(4) Uani 1 1 d . . . . .
H47 H 1.1175 0.8950 0.9676 0.040 Uiso 1 1 calc R U . . .
C17 C 0.32086(14) 0.71050(12) 0.11303(11) 0.0334(4) Uani 1 1 d . . . . .
C36 C 0.78678(13) 0.71047(11) 0.66146(10) 0.0275(4) Uani 1 1 d . . . . .
H36 H 0.8400 0.6779 0.6788 0.033 Uiso 1 1 calc R U . . .
C2 C 0.76869(13) 0.93244(11) 0.42470(12) 0.0351(4) Uani 1 1 d . . . . .
H2 H 0.8170 0.9663 0.4494 0.042 Uiso 1 1 calc R U . . .
C16 C 0.37066(14) 0.71693(12) 0.17061(11) 0.0352(4) Uani 1 1 d . . . . .
C15 C 0.49338(14) 0.62010(12) 0.54009(11) 0.0337(4) Uani 1 1 d . . . . .
H15 H 0.5340 0.6347 0.5835 0.040 Uiso 1 1 calc R U . . .
C52 C 0.98297(15) 0.72038(14) 1.08334(11) 0.0399(5) Uani 1 1 d . . . . .
H52 H 0.9353 0.6819 1.0811 0.048 Uiso 1 1 calc R U . . .
C20 C 0.22443(15) 0.74006(13) -0.07716(11) 0.0386(5) Uani 1 1 d . . . . .
H20 H 0.2362 0.7719 -0.1136 0.046 Uiso 1 1 calc R U . . .
C14 C 0.42602(15) 0.56260(12) 0.53937(13) 0.0405(5) Uani 1 1 d . . . . .
H14 H 0.4198 0.5390 0.5815 0.049 Uiso 1 1 calc R U . . .
C56 C -0.18331(17) 0.53209(14) 0.17346(12) 0.0454(6) Uani 1 1 d . . . . .
C25 C 0.05810(15) 0.58311(13) -0.05295(14) 0.0441(5) Uani 1 1 d . . . . .
H25 H 0.0453 0.5522 -0.0164 0.053 Uiso 1 1 calc R U . . .
N7 N -0.2034(2) 0.55164(16) 0.11709(12) 0.0759(8) Uani 1 1 d . . . . .
F8 F 0.16272(17) 0.55460(16) 0.36215(12) 0.0395(6) Uani 0.5 1 d . . P . .
C13 C 0.36816(15) 0.54034(12) 0.47614(13) 0.0410(5) Uani 1 1 d . . . . .
H13 H 0.3219 0.5008 0.4743 0.049 Uiso 1 1 calc R U . . .
C55 C -0.15991(17) 0.50816(14) 0.24584(11) 0.0441(5) Uani 1 1 d . . . . .
H55A H -0.1927 0.4589 0.2507 0.066 Uiso 1 1 calc R U . . .
H55B H -0.1793 0.5494 0.2741 0.066 Uiso 1 1 calc R U . . .
H55C H -0.0919 0.5000 0.2618 0.066 Uiso 1 1 calc R U . . .
C49 C 1.12542(15) 0.83290(14) 1.09233(12) 0.0427(5) Uani 1 1 d . . . . .
H49 H 1.1739 0.8709 1.0960 0.051 Uiso 1 1 calc R U . . .
C24 C 0.00452(17) 0.57412(16) -0.11910(16) 0.0601(8) Uani 1 1 d . . . . .
H24 H -0.0448 0.5364 -0.1285 0.072 Uiso 1 1 calc R U . . .
C22 C 0.09194(18) 0.67433(17) -0.16111(12) 0.0552(7) Uani 1 1 d . . . . .
H22 H 0.1019 0.7056 -0.1984 0.066 Uiso 1 1 calc R U . . .
C50 C 1.11849(17) 0.79156(17) 1.14966(12) 0.0532(7) Uani 1 1 d . . . . .
H50 H 1.1622 0.8011 1.1930 0.064 Uiso 1 1 calc R U . . .
C51 C 1.04765(17) 0.73503(17) 1.14564(11) 0.0520(6) Uani 1 1 d . . . . .
H51 H 1.0441 0.7065 1.1862 0.062 Uiso 1 1 calc R U . . .
F10 F 0.05264(17) 0.55679(18) 0.25894(14) 0.0511(7) Uani 0.5 1 d . . P . .
C23 C 0.02145(18) 0.61991(19) -0.17314(15) 0.0648(9) Uani 1 1 d . . . . .
H23 H -0.0167 0.6131 -0.2191 0.078 Uiso 1 1 calc R U . . .
F12 F 0.2042(2) 0.58126(19) 0.26075(14) 0.0563(8) Uani 0.5 1 d . . P . .
B2 B 0.14912(17) 0.53737(16) 0.28855(13) 0.0397(5) Uani 1 1 d . . . . .
F6 F 0.2307(2) 0.48307(19) 0.29898(16) 0.0577(8) Uani 0.5 1 d . . P . .
B1 B 0.4082(2) 0.52825(16) 0.72774(14) 0.0478(7) Uani 1 1 d . . . . .
F9 F 0.1792(2) 0.6052(2) 0.3228(2) 0.0715(11) Uani 0.5 1 d . . P . .
F11 F 0.1294(2) 0.55331(17) 0.21574(15) 0.0567(7) Uani 0.5 1 d . . P . .
F7 F 0.0805(2) 0.4975(2) 0.30534(17) 0.0707(9) Uani 0.5 1 d . . P . .
F5 F 0.1619(3) 0.46010(18) 0.28351(17) 0.0673(9) Uani 0.5 1 d . . P . .

loop_
_atom_site_aniso_label
_atom_site_aniso_U_11
_atom_site_aniso_U_22
_atom_site_aniso_U_33
_atom_site_aniso_U_23
_atom_site_aniso_U_13
_atom_site_aniso_U_12
Co1 0.01560(11) 0.02058(12) 0.02957(13) 0.00248(9) 0.00377(9) -0.00097(9)
F4 0.0470(8) 0.0735(10) 0.0555(9) 0.0231(8) -0.0020(7) -0.0039(7)
F3 0.0418(8) 0.0674(10) 0.0668(10) 0.0015(8) -0.0059(7) -0.0139(7)
F1 0.0990(12) 0.0408(8) 0.0379(7) 0.0034(6) -0.0096(7) -0.0306(8)
N5 0.0156(6) 0.0203(7) 0.0291(7) 0.0037(5) 0.0048(6) -0.0010(5)
F2 0.1016(13) 0.0387(8) 0.0453(8) 0.0027(6) -0.0034(8) -0.0177(8)
N4 0.0195(7) 0.0234(7) 0.0269(7) 0.0029(6) 0.0037(6) -0.0038(6)
N3 0.0170(7) 0.0238(7) 0.0387(9) -0.0005(6) 0.0027(6) -0.0005(6)
N1 0.0172(7) 0.0222(7) 0.0278(7) -0.0006(6) 0.0030(6) 0.0038(5)
N2 0.0155(7) 0.0213(7) 0.0314(8) -0.0007(6) 0.0028(6) 0.0002(5)
N6 0.0185(7) 0.0227(7) 0.0301(8) 0.0024(6) 0.0029(6) -0.0051(6)
C38 0.0169(8) 0.0211(8) 0.0329(9) 0.0043(7) 0.0055(7) -0.0031(6)
C32 0.0168(8) 0.0215(8) 0.0251(8) 0.0027(6) 0.0032(7) -0.0031(6)
C45 0.0186(8) 0.0197(8) 0.0321(9) -0.0037(6) 0.0005(7) 0.0033(6)
C54 0.0189(8) 0.0227(8) 0.0302(9) -0.0025(7) 0.0026(7) 0.0024(6)
C18 0.0200(8) 0.0254(9) 0.0334(9) -0.0086(7) -0.0009(7) 0.0065(7)
C33 0.0170(8) 0.0217(8) 0.0293(9) 0.0032(6) 0.0049(7) -0.0026(6)
C6 0.0188(8) 0.0229(8) 0.0294(9) -0.0012(7) 0.0045(7) 0.0034(6)
C5 0.0188(8) 0.0229(8) 0.0282(9) 0.0007(6) 0.0054(7) 0.0028(6)
C53 0.0225(9) 0.0311(9) 0.0286(9) -0.0071(7) 0.0021(7) 0.0082(7)
C34 0.0216(8) 0.0244(8) 0.0277(9) 0.0015(7) 0.0045(7) -0.0030(7)
C37 0.0175(8) 0.0210(8) 0.0316(9) 0.0043(7) 0.0037(7) -0.0008(6)
C11 0.0172(8) 0.0230(8) 0.0415(10) -0.0011(7) 0.0035(7) -0.0007(7)
C44 0.0224(9) 0.0234(8) 0.0336(10) 0.0026(7) 0.0035(8) 0.0011(7)
C4 0.0264(9) 0.0308(9) 0.0337(10) 0.0061(7) 0.0106(8) 0.0038(7)
C35 0.0203(8) 0.0271(9) 0.0286(9) 0.0041(7) 0.0018(7) -0.0048(7)
C10 0.0160(8) 0.0248(8) 0.0374(10) -0.0042(7) 0.0011(7) -0.0001(7)
C28 0.0204(8) 0.0285(9) 0.0298(9) 0.0057(7) 0.0016(7) -0.0048(7)
C7 0.0262(9) 0.0292(9) 0.0277(9) -0.0022(7) 0.0020(7) 0.0062(7)
C39 0.0197(9) 0.0237(9) 0.0398(10) 0.0065(7) 0.0067(8) -0.0006(7)
C46 0.0232(9) 0.0208(8) 0.0444(11) 0.0003(7) 0.0042(8) 0.0007(7)
C27 0.0258(9) 0.0230(8) 0.0350(10) -0.0041(7) 0.0055(8) 0.0048(7)
C31 0.0240(9) 0.0247(8) 0.0298(9) 0.0016(7) 0.0073(7) -0.0005(7)
C43 0.0235(9) 0.0285(9) 0.0330(10) 0.0043(7) 0.0029(8) -0.0002(7)
C48 0.0223(9) 0.0288(9) 0.0394(10) -0.0154(8) 0.0010(8) 0.0066(7)
C19 0.0231(9) 0.0336(10) 0.0437(11) -0.0048(8) 0.0089(8) 0.0018(8)
C3 0.0243(10) 0.0283(10) 0.0567(13) 0.0086(9) 0.0146(9) 0.0012(7)
C26 0.0196(9) 0.0276(9) 0.0435(11) -0.0146(8) 0.0019(8) 0.0049(7)
C30 0.0240(9) 0.0241(9) 0.0412(11) 0.0041(7) 0.0114(8) 0.0037(7)
C41 0.0421(12) 0.0212(9) 0.0467(12) -0.0033(8) 0.0211(10) -0.0072(8)
C1 0.0197(8) 0.0261(9) 0.0357(10) -0.0053(7) -0.0012(7) 0.0029(7)
C8 0.0238(9) 0.0318(10) 0.0326(10) -0.0091(7) -0.0023(8) 0.0097(7)
C29 0.0185(8) 0.0282(9) 0.0401(10) 0.0110(8) 0.0037(8) -0.0008(7)
C9 0.0185(9) 0.0290(9) 0.0425(11) -0.0098(8) -0.0016(8) 0.0003(7)
C42 0.0323(10) 0.0245(9) 0.0338(10) -0.0018(7) 0.0093(8) -0.0110(7)
C40 0.0287(10) 0.0186(8) 0.0579(13) 0.0056(8) 0.0195(9) 0.0001(7)
C12 0.0228(9) 0.0275(10) 0.0544(13) -0.0033(9) 0.0049(9) -0.0059(7)
C21 0.0297(10) 0.0423(11) 0.0306(10) -0.0094(8) 0.0031(8) 0.0135(9)
C47 0.0206(9) 0.0211(9) 0.0546(12) -0.0109(8) 0.0020(8) -0.0002(7)
C17 0.0267(10) 0.0305(10) 0.0388(11) -0.0105(8) -0.0003(8) 0.0080(8)
C36 0.0182(8) 0.0274(9) 0.0343(10) 0.0050(7) 0.0011(7) 0.0017(7)
C2 0.0189(9) 0.0252(9) 0.0579(13) -0.0032(8) 0.0031(9) -0.0004(7)
C16 0.0275(10) 0.0343(10) 0.0380(11) -0.0108(8) -0.0030(8) 0.0091(8)
C15 0.0260(10) 0.0315(10) 0.0418(11) 0.0061(8) 0.0054(8) 0.0029(8)
C52 0.0327(11) 0.0542(13) 0.0325(10) -0.0017(9) 0.0076(9) 0.0095(10)
C20 0.0357(11) 0.0463(12) 0.0359(10) 0.0003(9) 0.0131(9) 0.0111(9)
C14 0.0341(11) 0.0302(10) 0.0593(14) 0.0108(9) 0.0155(10) 0.0004(8)
C56 0.0482(14) 0.0478(13) 0.0372(12) -0.0051(10) 0.0049(10) 0.0238(11)
C25 0.0272(10) 0.0337(11) 0.0677(15) -0.0188(10) 0.0050(10) 0.0014(8)
N7 0.097(2) 0.0870(18) 0.0411(12) 0.0088(11) 0.0112(12) 0.0579(16)
F8 0.0330(13) 0.0513(15) 0.0336(13) -0.0045(11) 0.0073(10) 0.0052(11)
C13 0.0295(11) 0.0297(10) 0.0648(15) 0.0047(9) 0.0135(10) -0.0076(8)
C55 0.0490(13) 0.0457(13) 0.0374(11) -0.0027(9) 0.0102(10) 0.0129(10)
C49 0.0256(10) 0.0494(13) 0.0470(13) -0.0278(10) -0.0029(9) 0.0063(9)
C24 0.0278(12) 0.0566(16) 0.084(2) -0.0421(15) -0.0089(12) 0.0080(11)
C22 0.0511(15) 0.0705(17) 0.0377(12) -0.0191(11) -0.0012(11) 0.0308(13)
C50 0.0340(12) 0.0867(19) 0.0328(11) -0.0269(12) -0.0034(9) 0.0156(12)
C51 0.0430(13) 0.0845(19) 0.0270(10) -0.0065(11) 0.0057(9) 0.0169(13)
F10 0.0235(12) 0.0731(19) 0.0505(16) -0.0107(14) -0.0028(11) 0.0016(12)
C23 0.0393(14) 0.082(2) 0.0580(16) -0.0462(16) -0.0168(12) 0.0250(14)
F12 0.0436(16) 0.074(2) 0.0484(16) 0.0122(14) 0.0055(13) -0.0202(14)
B2 0.0300(12) 0.0433(13) 0.0410(13) -0.0115(10) -0.0004(10) -0.0068(10)
F6 0.0439(17) 0.0593(19) 0.0599(18) -0.0287(15) -0.0059(14) 0.0087(14)
B1 0.0511(16) 0.0414(14) 0.0401(13) 0.0096(11) -0.0097(12) -0.0185(12)
F9 0.0344(15) 0.073(2) 0.098(3) -0.062(2) 0.0006(16) 0.0001(15)
F11 0.066(2) 0.0429(15) 0.0572(17) -0.0012(13) 0.0069(15) 0.0096(14)
F7 0.0511(19) 0.096(3) 0.064(2) 0.0023(19) 0.0131(16) -0.0221(18)
F5 0.113(3) 0.0391(16) 0.0522(18) 0.0001(13) 0.025(2) 0.0127(18)

loop_
_atom_type_symbol
_atom_type_description
_atom_type_scat_dispersion_real
_atom_type_scat_dispersion_imag
_atom_type_scat_source
C C 0.0033 0.0016 'International Tables Vol C Tables 4.2.6.8 and 6.1.1.4'
H H 0.0000 0.0000 'International Tables Vol C Tables 4.2.6.8 and 6.1.1.4'
B B 0.0013 0.0007 'International Tables Vol C Tables 4.2.6.8 and 6.1.1.4'
Co Co 0.3494 0.9721 'International Tables Vol C Tables 4.2.6.8 and 6.1.1.4'
F F 0.0171 0.0103 'International Tables Vol C Tables 4.2.6.8 and 6.1.1.4'
N N 0.0061 0.0033 'International Tables Vol C Tables 4.2.6.8 and 6.1.1.4'

loop_
_geom_angle_atom_site_label_1
_geom_angle_atom_site_label_2
_geom_angle_atom_site_label_3
_geom_angle
_geom_angle_site_symmetry_1
_geom_angle_site_symmetry_3
_geom_angle_publ_flag
N5 Co1 N4 79.89(6) . . ?
N5 Co1 N3 98.33(6) . . ?
N5 Co1 N1 100.67(6) . . ?
N5 Co1 N6 79.87(6) . . ?
N3 Co1 N4 93.30(6) . . ?
N3 Co1 N6 91.12(6) . . ?
N1 Co1 N4 88.82(5) . . ?
N1 Co1 N3 160.96(6) . . ?
N1 Co1 N6 93.41(5) . . ?
N2 Co1 N5 179.14(6) . . ?
N2 Co1 N4 100.54(6) . . ?
N2 Co1 N3 80.91(6) . . ?
N2 Co1 N1 80.09(6) . . ?
N2 Co1 N6 99.72(6) . . ?
N6 Co1 N4 159.70(6) . . ?
C33 N5 Co1 119.94(11) . . ?
C33 N5 C37 120.24(15) . . ?
C37 N5 Co1 119.80(12) . . ?
C32 N4 Co1 112.49(11) . . ?
C28 N4 Co1 129.17(13) . . ?
C28 N4 C32 118.20(16) . . ?
C11 N3 Co1 112.61(12) . . ?
C15 N3 Co1 129.22(13) . . ?
C15 N3 C11 118.16(16) . . ?
C5 N1 Co1 114.11(11) . . ?
C1 N1 Co1 127.25(13) . . ?
C1 N1 C5 118.62(16) . . ?
C6 N2 Co1 120.06(12) . . ?
C10 N2 Co1 119.43(12) . . ?
C10 N2 C6 120.49(16) . . ?
C38 N6 Co1 112.89(11) . . ?
C42 N6 Co1 128.49(13) . . ?
C42 N6 C38 118.62(16) . . ?
N6 C38 C37 114.06(15) . . ?
N6 C38 C39 122.07(17) . . ?
C39 C38 C37 123.86(16) . . ?
N4 C32 C33 114.06(15) . . ?
N4 C32 C31 122.16(16) . . ?
C31 C32 C33 123.75(16) . . ?
C54 C45 C44 121.68(16) . . ?
C54 C45 C46 119.65(16) . . ?
C46 C45 C44 118.66(17) . . ?
C45 C54 H54 119.5 . . ?
C45 C54 C53 121.02(17) . . ?
C53 C54 H54 119.5 . . ?
C27 C18 C19 119.87(17) . . ?
C27 C18 C17 120.19(18) . . ?
C19 C18 C17 119.94(18) . . ?
N5 C33 C32 113.51(15) . . ?
N5 C33 C34 121.23(16) . . ?
C34 C33 C32 125.23(16) . . ?
N2 C6 C5 112.65(15) . . ?
N2 C6 C7 121.17(16) . . ?
C7 C6 C5 126.14(16) . . ?
N1 C5 C6 113.06(15) . . ?
N1 C5 C4 121.90(17) . . ?
C4 C5 C6 125.03(16) . . ?
C54 C53 C48 118.90(17) . . ?
C54 C53 C52 121.73(18) . . ?
C52 C53 C48 119.37(18) . . ?
C33 C34 H34 120.5 . . ?
C33 C34 C35 119.09(17) . . ?
C35 C34 H34 120.5 . . ?
N5 C37 C38 113.35(15) . . ?
N5 C37 C36 121.14(16) . . ?
C36 C37 C38 125.51(16) . . ?
N3 C11 C10 114.13(15) . . ?
N3 C11 C12 122.10(18) . . ?
C12 C11 C10 123.74(18) . . ?
C43 C44 C45 177.0(2) . . ?
C5 C4 H4 120.6 . . ?
C3 C4 C5 118.89(18) . . ?
C3 C4 H4 120.6 . . ?
C34 C35 C43 121.58(17) . . ?
C34 C35 C36 118.95(16) . . ?
C36 C35 C43 119.38(17) . . ?
N2 C10 C11 112.89(16) . . ?
N2 C10 C9 121.05(17) . . ?
C9 C10 C11 126.03(17) . . ?
N4 C28 H28 118.6 . . ?
N4 C28 C29 122.90(17) . . ?
C29 C28 H28 118.6 . . ?
C6 C7 H7 120.6 . . ?
C6 C7 C8 118.89(18) . . ?
C8 C7 H7 120.6 . . ?
C38 C39 H39 120.8 . . ?
C40 C39 C38 118.48(18) . . ?
C40 C39 H39 120.8 . . ?
C45 C46 H46 120.0 . . ?
C47 C46 C45 119.92(18) . . ?
C47 C46 H46 120.0 . . ?
C18 C27 H27 119.8 . . ?
C18 C27 C26 120.44(18) . . ?
C26 C27 H27 119.8 . . ?
C32 C31 H31 120.7 . . ?
C32 C31 C30 118.62(17) . . ?
C30 C31 H31 120.7 . . ?
C44 C43 C35 173.6(2) . . ?
C53 C48 C49 118.9(2) . . ?
C47 C48 C53 118.81(17) . . ?
C47 C48 C49 122.2(2) . . ?
C18 C19 H19 119.9 . . ?
C20 C19 C18 120.19(19) . . ?
C20 C19 H19 119.9 . . ?
C4 C3 H3 120.6 . . ?
C2 C3 C4 118.78(18) . . ?
C2 C3 H3 120.6 . . ?
C21 C26 C27 119.15(18) . . ?
C21 C26 C25 119.5(2) . . ?
C25 C26 C27 121.3(2) . . ?
C31 C30 H30 120.2 . . ?
C29 C30 C31 119.69(17) . . ?
C29 C30 H30 120.2 . . ?
C42 C41 H41 120.5 . . ?
C40 C41 H41 120.5 . . ?
C40 C41 C42 119.08(18) . . ?
N1 C1 H1 119.0 . . ?
N1 C1 C2 122.07(18) . . ?
C2 C1 H1 119.0 . . ?
C7 C8 C9 119.19(17) . . ?
C7 C8 C16 120.84(19) . . ?
C9 C8 C16 119.97(19) . . ?
C28 C29 H29 120.8 . . ?
C30 C29 C28 118.43(17) . . ?
C30 C29 H29 120.8 . . ?
C10 C9 C8 119.20(17) . . ?
C10 C9 H9 120.4 . . ?
C8 C9 H9 120.4 . . ?
N6 C42 C41 122.17(18) . . ?
N6 C42 H42 118.9 . . ?
C41 C42 H42 118.9 . . ?
C39 C40 H40 120.2 . . ?
C41 C40 C39 119.55(18) . . ?
C41 C40 H40 120.2 . . ?
C11 C12 H12 120.7 . . ?
C13 C12 C11 118.7(2) . . ?
C13 C12 H12 120.7 . . ?
C26 C21 C20 119.30(18) . . ?
C26 C21 C22 118.3(2) . . ?
C20 C21 C22 122.4(2) . . ?
C46 C47 C48 121.63(18) . . ?
C46 C47 H47 119.2 . . ?
C48 C47 H47 119.2 . . ?
C16 C17 C18 179.2(2) . . ?
C37 C36 C35 119.34(16) . . ?
C37 C36 H36 120.3 . . ?
C35 C36 H36 120.3 . . ?
C3 C2 C1 119.71(18) . . ?
C3 C2 H2 120.1 . . ?
C1 C2 H2 120.1 . . ?
C17 C16 C8 176.6(2) . . ?
N3 C15 H15 118.6 . . ?
N3 C15 C14 122.7(2) . . ?
C14 C15 H15 118.6 . . ?
C53 C52 H52 120.1 . . ?
C51 C52 C53 119.7(2) . . ?
C51 C52 H52 120.1 . . ?
C19 C20 C21 121.0(2) . . ?
C19 C20 H20 119.5 . . ?
C21 C20 H20 119.5 . . ?
C15 C14 H14 120.7 . . ?
C13 C14 C15 118.7(2) . . ?
C13 C14 H14 120.7 . . ?
N7 C56 C55 178.4(3) . . ?
C26 C25 H25 119.7 . . ?
C24 C25 C26 120.5(3) . . ?
C24 C25 H25 119.7 . . ?
B2 F8 F7 48.20(16) . . ?
F9 F8 B2 60.07(19) . . ?
F9 F8 F7 101.3(2) . . ?
C12 C13 C14 119.67(19) . . ?
C12 C13 H13 120.2 . . ?
C14 C13 H13 120.2 . . ?
C56 C55 H55A 109.5 . . ?
C56 C55 H55B 109.5 . . ?
C56 C55 H55C 109.5 . . ?
H55A C55 H55B 109.5 . . ?
H55A C55 H55C 109.5 . . ?
H55B C55 H55C 109.5 . . ?
C48 C49 H49 119.8 . . ?
C50 C49 C48 120.4(2) . . ?
C50 C49 H49 119.8 . . ?
C25 C24 H24 119.8 . . ?
C25 C24 C23 120.4(2) . . ?
C23 C24 H24 119.8 . . ?
C21 C22 H22 119.9 . . ?
C23 C22 C21 120.2(3) . . ?
C23 C22 H22 119.9 . . ?
C49 C50 H50 119.6 . . ?
C49 C50 C51 120.9(2) . . ?
C51 C50 H50 119.6 . . ?
C52 C51 C50 120.7(2) . . ?
C52 C51 H51 119.6 . . ?
C50 C51 H51 119.6 . . ?
B2 F10 F11 56.25(17) . . ?
F7 F10 B2 56.6(2) . . ?
F7 F10 F11 101.7(2) . . ?
C24 C23 H23 119.5 . . ?
C22 C23 C24 121.0(2) . . ?
C22 C23 H23 119.5 . . ?
B2 F12 F9 59.0(2) . . ?
B2 F12 F11 65.4(2) . . ?
F11 F12 F9 109.6(3) . . ?
F8 B2 F6 94.5(2) . . ?
F10 B2 F8 104.0(2) . . ?
F10 B2 F6 152.0(2) . . ?
F12 B2 F8 111.1(2) . . ?
F12 B2 F10 110.3(3) . . ?
F12 B2 F6 81.4(2) . . ?
F12 B2 F9 64.5(2) . . ?
F12 B2 F11 57.4(2) . . ?
F12 B2 F7 168.5(3) . . ?
F12 B2 F5 114.4(3) . . ?
F9 B2 F8 51.6(2) . . ?
F9 B2 F10 100.2(2) . . ?
F9 B2 F6 107.7(2) . . ?
F9 B2 F11 107.8(3) . . ?
F11 B2 F8 157.1(3) . . ?
F11 B2 F10 67.0(2) . . ?
F11 B2 F6 102.3(2) . . ?
F7 B2 F8 77.0(2) . . ?
F7 B2 F10 58.8(2) . . ?
F7 B2 F6 106.7(3) . . ?
F7 B2 F9 119.0(3) . . ?
F7 B2 F11 112.0(3) . . ?
F7 B2 F5 69.2(3) . . ?
F5 B2 F8 106.7(3) . . ?
F5 B2 F10 109.8(3) . . ?
F5 B2 F6 43.6(2) . . ?
F5 B2 F9 147.1(3) . . ?
F5 B2 F11 96.2(2) . . ?
F5 F6 B2 60.4(2) . . ?
F4 B1 F1 108.5(2) . . ?
F3 B1 F4 108.9(2) . . ?
F3 B1 F1 110.5(3) . . ?
F3 B1 F2 109.4(2) . . ?
F2 B1 F4 110.5(3) . . ?
F2 B1 F1 109.03(19) . . ?
F8 F9 F12 118.9(3) . . ?
F8 F9 B2 68.3(2) . . ?
B2 F9 F12 56.48(19) . . ?
F12 F11 F10 102.0(2) . . ?
F12 F11 B2 57.17(19) . . ?
B2 F11 F10 56.73(18) . . ?
F10 F7 F8 94.0(2) . . ?
F10 F7 F5 104.2(3) . . ?
B2 F7 F8 54.80(18) . . ?
B2 F7 F10 64.6(2) . . ?
B2 F7 F5 55.6(2) . . ?
F5 F7 F8 86.9(2) . . ?
B2 F5 F7 55.1(2) . . ?
F6 F5 B2 76.0(3) . . ?
F6 F5 F7 122.2(3) . . ?

loop_
_geom_bond_atom_site_label_1
_geom_bond_atom_site_label_2
_geom_bond_distance
_geom_bond_site_symmetry_2
_geom_bond_publ_flag
Co1 N5 1.9006(15) . ?
Co1 N4 2.1032(15) . ?
Co1 N3 2.0510(15) . ?
Co1 N1 2.0445(15) . ?
Co1 N2 1.8799(15) . ?
Co1 N6 2.0939(15) . ?
F4 B1 1.389(3) . ?
F3 B1 1.382(3) . ?
F1 B1 1.400(3) . ?
N5 C33 1.352(2) . ?
N5 C37 1.357(2) . ?
F2 B1 1.386(3) . ?
N4 C32 1.359(2) . ?
N4 C28 1.339(2) . ?
N3 C11 1.359(2) . ?
N3 C15 1.338(2) . ?
N1 C5 1.354(2) . ?
N1 C1 1.339(2) . ?
N2 C6 1.354(2) . ?
N2 C10 1.353(2) . ?
N6 C38 1.354(2) . ?
N6 C42 1.342(2) . ?
C38 C37 1.478(2) . ?
C38 C39 1.389(2) . ?
C32 C33 1.481(2) . ?
C32 C31 1.383(2) . ?
C45 C54 1.374(3) . ?
C45 C44 1.438(2) . ?
C45 C46 1.426(2) . ?
C54 H54 0.9500 . ?
C54 C53 1.415(2) . ?
C18 C27 1.376(3) . ?
C18 C19 1.416(3) . ?
C18 C17 1.433(3) . ?
C33 C34 1.389(2) . ?
C6 C5 1.476(2) . ?
C6 C7 1.386(2) . ?
C5 C4 1.390(2) . ?
C53 C48 1.421(3) . ?
C53 C52 1.419(3) . ?
C34 H34 0.9500 . ?
C34 C35 1.399(2) . ?
C37 C36 1.382(3) . ?
C11 C10 1.472(3) . ?
C11 C12 1.389(3) . ?
C44 C43 1.201(3) . ?
C4 H4 0.9500 . ?
C4 C3 1.388(3) . ?
C35 C43 1.436(3) . ?
C35 C36 1.402(3) . ?
C10 C9 1.383(3) . ?
C28 H28 0.9500 . ?
C28 C29 1.386(3) . ?
C7 H7 0.9500 . ?
C7 C8 1.400(3) . ?
C39 H39 0.9500 . ?
C39 C40 1.386(3) . ?
C46 H46 0.9500 . ?
C46 C47 1.360(3) . ?
C27 H27 0.9500 . ?
C27 C26 1.420(3) . ?
C31 H31 0.9500 . ?
C31 C30 1.388(2) . ?
C48 C47 1.410(3) . ?
C48 C49 1.424(3) . ?
C19 H19 0.9500 . ?
C19 C20 1.364(3) . ?
C3 H3 0.9500 . ?
C3 C2 1.376(3) . ?
C26 C21 1.407(3) . ?
C26 C25 1.418(3) . ?
C30 H30 0.9500 . ?
C30 C29 1.380(3) . ?
C41 H41 0.9500 . ?
C41 C42 1.385(3) . ?
C41 C40 1.378(3) . ?
C1 H1 0.9500 . ?
C1 C2 1.384(3) . ?
C8 C9 1.401(3) . ?
C8 C16 1.428(3) . ?
C29 H29 0.9500 . ?
C9 H9 0.9500 . ?
C42 H42 0.9500 . ?
C40 H40 0.9500 . ?
C12 H12 0.9500 . ?
C12 C13 1.379(3) . ?
C21 C20 1.408(3) . ?
C21 C22 1.432(3) . ?
C47 H47 0.9500 . ?
C17 C16 1.198(3) . ?
C36 H36 0.9500 . ?
C2 H2 0.9500 . ?
C15 H15 0.9500 . ?
C15 C14 1.387(3) . ?
C52 H52 0.9500 . ?
C52 C51 1.381(3) . ?
C20 H20 0.9500 . ?
C14 H14 0.9500 . ?
C14 C13 1.380(3) . ?
C56 N7 1.131(3) . ?
C56 C55 1.446(3) . ?
C25 H25 0.9500 . ?
C25 C24 1.359(3) . ?
F8 B2 1.451(3) . ?
F8 F9 1.223(5) . ?
F8 F7 1.730(4) . ?
C13 H13 0.9500 . ?
C55 H55A 0.9800 . ?
C55 H55B 0.9800 . ?
C55 H55C 0.9800 . ?
C49 H49 0.9500 . ?
C49 C50 1.359(4) . ?
C24 H24 0.9500 . ?
C24 C23 1.393(4) . ?
C22 H22 0.9500 . ?
C22 C23 1.364(4) . ?
C50 H50 0.9500 . ?
C50 C51 1.403(4) . ?
C51 H51 0.9500 . ?
F10 B2 1.432(3) . ?
F10 F11 1.577(4) . ?
F10 F7 1.356(4) . ?
C23 H23 0.9500 . ?
F12 B2 1.316(4) . ?
F12 F9 1.425(4) . ?
F12 F11 1.319(4) . ?
B2 F6 1.486(4) . ?
B2 F9 1.353(4) . ?
B2 F11 1.424(4) . ?
B2 F7 1.323(4) . ?
B2 F5 1.331(4) . ?
F6 F5 1.056(4) . ?
F7 F5 1.508(5) . ?

loop_
_geom_torsion_atom_site_label_1
_geom_torsion_atom_site_label_2
_geom_torsion_atom_site_label_3
_geom_torsion_atom_site_label_4
_geom_torsion
_geom_torsion_site_symmetry_1
_geom_torsion_site_symmetry_2
_geom_torsion_site_symmetry_3
_geom_torsion_site_symmetry_4
_geom_torsion_publ_flag
Co1 N5 C33 C32 -3.72(19) . . . . ?
Co1 N5 C33 C34 178.29(12) . . . . ?
Co1 N5 C37 C38 1.99(19) . . . . ?
Co1 N5 C37 C36 -178.88(13) . . . . ?
Co1 N4 C32 C33 -1.94(17) . . . . ?
Co1 N4 C32 C31 176.19(13) . . . . ?
Co1 N4 C28 C29 -176.01(13) . . . . ?
Co1 N3 C11 C10 -1.93(19) . . . . ?
Co1 N3 C11 C12 179.89(14) . . . . ?
Co1 N3 C15 C14 178.68(15) . . . . ?
Co1 N1 C5 C6 1.28(17) . . . . ?
Co1 N1 C5 C4 -179.78(13) . . . . ?
Co1 N1 C1 C2 180.00(13) . . . . ?
Co1 N2 C6 C5 1.01(19) . . . . ?
Co1 N2 C6 C7 -176.78(13) . . . . ?
Co1 N2 C10 C11 -1.2(2) . . . . ?
Co1 N2 C10 C9 176.86(13) . . . . ?
Co1 N6 C38 C37 1.36(17) . . . . ?
Co1 N6 C38 C39 -178.18(13) . . . . ?
Co1 N6 C42 C41 178.83(13) . . . . ?
N5 C33 C34 C35 1.2(2) . . . . ?
N5 C37 C36 C35 -0.1(3) . . . . ?
N4 Co1 N2 C6 86.66(13) . . . . ?
N4 Co1 N2 C10 -91.56(13) . . . . ?
N4 C32 C33 N5 3.6(2) . . . . ?
N4 C32 C33 C34 -178.54(15) . . . . ?
N4 C32 C31 C30 0.4(3) . . . . ?
N4 C28 C29 C30 0.7(3) . . . . ?
N3 Co1 N2 C6 178.36(14) . . . . ?
N3 Co1 N2 C10 0.14(13) . . . . ?
N3 C11 C10 N2 2.1(2) . . . . ?
N3 C11 C10 C9 -175.89(17) . . . . ?
N3 C11 C12 C13 1.4(3) . . . . ?
N3 C15 C14 C13 1.2(3) . . . . ?
N1 Co1 N2 C6 -0.26(13) . . . . ?
N1 Co1 N2 C10 -178.48(14) . . . . ?
N1 C5 C4 C3 -0.3(3) . . . . ?
N1 C1 C2 C3 0.3(3) . . . . ?
N2 C6 C5 N1 -1.5(2) . . . . ?
N2 C6 C5 C4 179.63(16) . . . . ?
N2 C6 C7 C8 -0.3(3) . . . . ?
N2 C10 C9 C8 0.1(3) . . . . ?
N6 Co1 N2 C6 -92.06(13) . . . . ?
N6 Co1 N2 C10 89.72(13) . . . . ?
N6 C38 C37 N5 -2.1(2) . . . . ?
N6 C38 C37 C36 178.77(16) . . . . ?
N6 C38 C39 C40 -0.5(3) . . . . ?
C38 N6 C42 C41 -0.7(2) . . . . ?
C38 C37 C36 C35 178.97(16) . . . . ?
C38 C39 C40 C41 -1.1(3) . . . . ?
C32 N4 C28 C29 -0.6(2) . . . . ?
C32 C33 C34 C35 -176.54(16) . . . . ?
C32 C31 C30 C29 -0.2(3) . . . . ?
C45 C54 C53 C48 0.2(2) . . . . ?
C45 C54 C53 C52 -179.03(17) . . . . ?
C45 C46 C47 C48 -1.1(3) . . . . ?
C54 C45 C46 C47 -1.1(3) . . . . ?
C54 C53 C48 C47 -2.3(2) . . . . ?
C54 C53 C48 C49 179.63(16) . . . . ?
C54 C53 C52 C51 -179.89(19) . . . . ?
C18 C27 C26 C21 -0.3(3) . . . . ?
C18 C27 C26 C25 179.99(17) . . . . ?
C18 C19 C20 C21 0.0(3) . . . . ?
C33 N5 C37 C38 -179.56(14) . . . . ?
C33 N5 C37 C36 -0.4(2) . . . . ?
C33 C32 C31 C30 178.30(16) . . . . ?
C33 C34 C35 C43 174.87(16) . . . . ?
C33 C34 C35 C36 -1.6(2) . . . . ?
C6 N2 C10 C11 -179.42(15) . . . . ?
C6 N2 C10 C9 -1.4(3) . . . . ?
C6 C5 C4 C3 178.52(17) . . . . ?
C6 C7 C8 C9 -0.9(3) . . . . ?
C6 C7 C8 C16 178.24(17) . . . . ?
C5 N1 C1 C2 -1.7(3) . . . . ?
C5 C6 C7 C8 -177.73(16) . . . . ?
C5 C4 C3 C2 -1.2(3) . . . . ?
C53 C48 C47 C46 2.7(3) . . . . ?
C53 C48 C49 C50 0.7(3) . . . . ?
C53 C52 C51 C50 -0.2(3) . . . . ?
C34 C35 C36 C37 1.1(3) . . . . ?
C37 N5 C33 C32 177.83(14) . . . . ?
C37 N5 C33 C34 -0.2(2) . . . . ?
C37 C38 C39 C40 -179.99(16) . . . . ?
C11 N3 C15 C14 -0.6(3) . . . . ?
C11 C10 C9 C8 177.93(17) . . . . ?
C11 C12 C13 C14 -0.7(3) . . . . ?
C44 C45 C54 C53 -179.57(16) . . . . ?
C44 C45 C46 C47 179.95(17) . . . . ?
C4 C3 C2 C1 1.2(3) . . . . ?
C10 N2 C6 C5 179.21(15) . . . . ?
C10 N2 C6 C7 1.4(2) . . . . ?
C10 C11 C12 C13 -176.64(18) . . . . ?
C28 N4 C32 C33 -178.07(14) . . . . ?
C28 N4 C32 C31 0.1(2) . . . . ?
C7 C6 C5 N1 176.18(16) . . . . ?
C7 C6 C5 C4 -2.7(3) . . . . ?
C7 C8 C9 C10 1.0(3) . . . . ?
C39 C38 C37 N5 177.39(15) . . . . ?
C39 C38 C37 C36 -1.7(3) . . . . ?
C46 C45 C54 C53 1.5(3) . . . . ?
C27 C18 C19 C20 -1.1(3) . . . . ?
C27 C26 C21 C20 -0.7(3) . . . . ?
C27 C26 C21 C22 -179.19(17) . . . . ?
C27 C26 C25 C24 -179.67(19) . . . . ?
C31 C32 C33 N5 -174.53(15) . . . . ?
C31 C32 C33 C34 3.4(3) . . . . ?
C31 C30 C29 C28 -0.3(3) . . . . ?
C43 C35 C36 C37 -175.50(16) . . . . ?
C48 C53 C52 C51 0.9(3) . . . . ?
C48 C49 C50 C51 0.1(3) . . . . ?
C19 C18 C27 C26 1.2(3) . . . . ?
C26 C21 C20 C19 0.9(3) . . . . ?
C26 C21 C22 C23 -1.3(3) . . . . ?
C26 C25 C24 C23 -1.0(3) . . . . ?
C1 N1 C5 C6 -177.23(15) . . . . ?
C1 N1 C5 C4 1.7(2) . . . . ?
C42 N6 C38 C37 -179.06(15) . . . . ?
C42 N6 C38 C39 1.4(2) . . . . ?
C42 C41 C40 C39 1.8(3) . . . . ?
C40 C41 C42 N6 -0.9(3) . . . . ?
C12 C11 C10 N2 -179.80(17) . . . . ?
C12 C11 C10 C9 2.3(3) . . . . ?
C21 C26 C25 C24 0.6(3) . . . . ?
C21 C22 C23 C24 0.9(3) . . . . ?
C47 C48 C49 C50 -177.39(19) . . . . ?
C17 C18 C27 C26 -178.58(16) . . . . ?
C17 C18 C19 C20 178.71(17) . . . . ?
C16 C8 C9 C10 -178.18(17) . . . . ?
C15 N3 C11 C10 177.43(16) . . . . ?
C15 N3 C11 C12 -0.7(3) . . . . ?
C15 C14 C13 C12 -0.5(3) . . . . ?
C52 C53 C48 C47 176.98(17) . . . . ?
C52 C53 C48 C49 -1.1(3) . . . . ?
C20 C21 C22 C23 -179.7(2) . . . . ?
C25 C26 C21 C20 178.98(18) . . . . ?
C25 C26 C21 C22 0.5(3) . . . . ?
C25 C24 C23 C22 0.2(4) . . . . ?
F8 B2 F6 F5 109.5(3) . . . . ?
F8 B2 F9 F12 152.5(3) . . . . ?
F8 B2 F11 F10 -70.7(7) . . . . ?
F8 B2 F11 F12 65.3(7) . . . . ?
F8 B2 F7 F10 115.4(2) . . . . ?
F8 B2 F7 F5 -113.7(3) . . . . ?
F8 B2 F5 F6 -78.8(3) . . . . ?
F8 B2 F5 F7 68.6(3) . . . . ?
F8 F7 F5 B2 -48.5(2) . . . . ?
F8 F7 F5 F6 -10.4(4) . . . . ?
C49 C48 C47 C46 -179.22(18) . . . . ?
C49 C50 C51 C52 -0.3(4) . . . . ?
C22 C21 C20 C19 179.26(19) . . . . ?
F10 B2 F6 F5 -22.2(7) . . . . ?
F10 B2 F9 F8 99.8(3) . . . . ?
F10 B2 F9 F12 -107.8(3) . . . . ?
F10 B2 F11 F12 136.0(3) . . . . ?
F10 B2 F7 F8 -115.4(2) . . . . ?
F10 B2 F7 F5 130.8(3) . . . . ?
F10 B2 F5 F6 169.1(3) . . . . ?
F10 B2 F5 F7 -43.5(2) . . . . ?
F10 F7 F5 B2 44.8(3) . . . . ?
F10 F7 F5 F6 82.9(4) . . . . ?
F12 B2 F6 F5 -139.9(3) . . . . ?
F12 B2 F9 F8 -152.5(3) . . . . ?
F12 B2 F11 F10 -136.0(3) . . . . ?
F12 B2 F7 F8 -135.7(16) . . . . ?
F12 B2 F7 F10 -20.2(16) . . . . ?
F12 B2 F7 F5 110.6(16) . . . . ?
F12 B2 F5 F6 44.4(4) . . . . ?
F12 B2 F5 F7 -168.1(3) . . . . ?
B2 F8 F9 F12 -26.1(3) . . . . ?
B2 F8 F7 F10 -54.9(2) . . . . ?
B2 F8 F7 F5 49.2(2) . . . . ?
B2 F10 F11 F12 -36.6(2) . . . . ?
B2 F10 F7 F8 47.71(18) . . . . ?
B2 F10 F7 F5 -40.1(2) . . . . ?
B2 F12 F9 F8 29.4(3) . . . . ?
B2 F12 F11 F10 36.4(2) . . . . ?
B2 F6 F5 F7 -31.5(3) . . . . ?
B2 F7 F5 F6 38.1(4) . . . . ?
F6 B2 F9 F8 -81.5(3) . . . . ?
F6 B2 F9 F12 70.9(3) . . . . ?
F6 B2 F11 F10 152.8(3) . . . . ?
F6 B2 F11 F12 -71.2(3) . . . . ?
F6 B2 F7 F8 90.9(2) . . . . ?
F6 B2 F7 F10 -153.7(3) . . . . ?
F6 B2 F7 F5 -22.8(2) . . . . ?
F6 B2 F5 F7 147.4(3) . . . . ?
F9 F8 B2 F10 -92.1(3) . . . . ?
F9 F8 B2 F12 26.6(3) . . . . ?
F9 F8 B2 F6 109.1(3) . . . . ?
F9 F8 B2 F11 -28.6(7) . . . . ?
F9 F8 B2 F7 -144.8(3) . . . . ?
F9 F8 B2 F5 151.9(3) . . . . ?
F9 F8 F7 F10 -24.3(3) . . . . ?
F9 F8 F7 B2 30.6(3) . . . . ?
F9 F8 F7 F5 79.8(3) . . . . ?
F9 F12 B2 F8 -22.9(2) . . . . ?
F9 F12 B2 F10 91.9(3) . . . . ?
F9 F12 B2 F6 -114.4(2) . . . . ?
F9 F12 B2 F11 134.9(3) . . . . ?
F9 F12 B2 F7 110.3(16) . . . . ?
F9 F12 B2 F5 -143.7(3) . . . . ?
F9 F12 F11 F10 -3.7(3) . . . . ?
F9 F12 F11 B2 -40.1(3) . . . . ?
F9 B2 F6 F5 160.5(4) . . . . ?
F9 B2 F11 F10 -93.8(3) . . . . ?
F9 B2 F11 F12 42.2(3) . . . . ?
F9 B2 F7 F8 -31.1(3) . . . . ?
F9 B2 F7 F10 84.4(3) . . . . ?
F9 B2 F7 F5 -144.8(4) . . . . ?
F9 B2 F5 F6 -35.9(6) . . . . ?
F9 B2 F5 F7 111.6(6) . . . . ?
F11 F10 B2 F8 157.8(3) . . . . ?
F11 F10 B2 F12 38.6(2) . . . . ?
F11 F10 B2 F6 -72.3(6) . . . . ?
F11 F10 B2 F9 105.1(3) . . . . ?
F11 F10 B2 F7 -137.2(3) . . . . ?
F11 F10 B2 F5 -88.4(3) . . . . ?
F11 F10 F7 F8 83.0(2) . . . . ?
F11 F10 F7 B2 35.3(2) . . . . ?
F11 F10 F7 F5 -4.8(3) . . . . ?
F11 F12 B2 F8 -157.8(3) . . . . ?
F11 F12 B2 F10 -43.0(3) . . . . ?
F11 F12 B2 F6 110.7(2) . . . . ?
F11 F12 B2 F9 -134.9(3) . . . . ?
F11 F12 B2 F7 -24.6(16) . . . . ?
F11 F12 B2 F5 81.4(3) . . . . ?
F11 F12 F9 F8 72.6(4) . . . . ?
F11 F12 F9 B2 43.2(3) . . . . ?
F11 B2 F6 F5 -86.1(3) . . . . ?
F11 B2 F9 F8 168.8(3) . . . . ?
F11 B2 F9 F12 -38.8(2) . . . . ?
F11 B2 F7 F8 -157.9(3) . . . . ?
F11 B2 F7 F10 -42.5(3) . . . . ?
F11 B2 F7 F5 88.4(3) . . . . ?
F11 B2 F5 F6 101.3(3) . . . . ?
F11 B2 F5 F7 -111.2(3) . . . . ?
F7 F8 B2 F10 52.7(2) . . . . ?
F7 F8 B2 F12 171.4(4) . . . . ?
F7 F8 B2 F6 -106.1(3) . . . . ?
F7 F8 B2 F9 144.8(3) . . . . ?
F7 F8 B2 F11 116.3(7) . . . . ?
F7 F8 B2 F5 -63.3(3) . . . . ?
F7 F8 F9 F12 -52.1(3) . . . . ?
F7 F8 F9 B2 -26.0(2) . . . . ?
F7 F10 B2 F8 -65.0(3) . . . . ?
F7 F10 B2 F12 175.8(3) . . . . ?
F7 F10 B2 F6 64.9(6) . . . . ?
F7 F10 B2 F9 -117.8(3) . . . . ?
F7 F10 B2 F11 137.2(3) . . . . ?
F7 F10 B2 F5 48.8(3) . . . . ?
F7 F10 F11 F12 -72.1(3) . . . . ?
F7 F10 F11 B2 -35.4(2) . . . . ?
F7 B2 F6 F5 31.7(3) . . . . ?
F7 B2 F9 F8 39.9(3) . . . . ?
F7 B2 F9 F12 -167.6(4) . . . . ?
F7 B2 F11 F10 38.9(3) . . . . ?
F7 B2 F11 F12 174.8(4) . . . . ?
F7 B2 F5 F6 -147.4(3) . . . . ?
F5 B2 F9 F8 -56.4(6) . . . . ?
F5 B2 F9 F12 96.1(6) . . . . ?
F5 B2 F11 F10 108.9(3) . . . . ?
F5 B2 F11 F12 -115.1(3) . . . . ?
F5 B2 F7 F8 113.7(3) . . . . ?
F5 B2 F7 F10 -130.8(3) . . . . ?
